data_1554982
loop_
_publ_author_name
'Dumitrescu, Dan'
'Dumitru, Florina'
'Legrand, Yves-Marie'
'Petit, Eddy'
'van der Lee, Arie'
'Barboiu, Mihail'

_publ_section_title
;
 New &quot;pyrene box&quot; cages for adaptive guest conformations.
;
_journal_issue 9
_journal_name_full 'Organic letters'
_journal_page_first 2178
_journal_page_last 2181
_journal_paper_doi 10.1021/acs.orglett.5b00779
_journal_volume 17
_journal_year 2015
_chemical_formula_moiety 'C12 H30 N2, C16 H6 O12 S4, 2(C H8 N5), 4(H2 O)'
_chemical_formula_sum 'C30 H60 N12 O16 S4'
_chemical_formula_weight 973.18
_space_group_IT_number 15
_space_group_name_Hall '-C 2yc'
_space_group_name_H-M_alt 'C 1 2/c 1'
_symmetry_cell_setting monoclinic
_symmetry_space_group_name_Hall '-C 2yc'
_symmetry_space_group_name_H-M 'C 1 2/c 1'
_atom_sites_solution_hydrogens difmap
_atom_sites_solution_primary iterative
_cell_angle_alpha 90
_cell_angle_beta 92.7040(17)
_cell_angle_gamma 90
_cell_formula_units_Z 4
_cell_length_a 13.4741(3)
_cell_length_b 14.6965(3)
_cell_length_c 22.6791(4)
_cell_measurement_reflns_used 11631
_cell_measurement_temperature 175
_cell_measurement_theta_max 28.9450
_cell_measurement_theta_min 1.7980
_cell_volume 4485.96(16)
_computing_cell_refinement
;
CrysAlisPro, Agilent Technologies,
Version 1.171.36.24 (release 03-12-2012 CrysAlis171 .NET)
(compiled Dec  3 2012,18:21:49)
;
_computing_data_collection
;
CrysAlisPro, Agilent Technologies,
Version 1.171.36.24 (release 03-12-2012 CrysAlis171 .NET)
(compiled Dec  3 2012,18:21:49)
;
_computing_data_reduction
;
CrysAlisPro, Agilent Technologies,
Version 1.171.36.24 (release 03-12-2012 CrysAlis171 .NET)
(compiled Dec  3 2012,18:21:49)
;
_computing_molecular_graphics 'CAMERON (Watkin et al., 1996)'
_computing_publication_material 'CRYSTALS (Betteridge et al., 2003)'
_computing_structure_refinement 'CRYSTALS (Betteridge et al., 2003)'
_computing_structure_solution 'Superflip (Palatinus & Chapuis, 2007)'
_diffrn_ambient_temperature 175
_diffrn_detector_area_resol_mean 16.0143
_diffrn_measured_fraction_theta_full 1.000
_diffrn_measured_fraction_theta_max 0.903
_diffrn_measurement_details
;
#__ type_ start__ end____ width___ exp.time_
  1 omega   37.00   69.00   1.0000   39.0000
omega____ theta____ kappa____ phi______ frames
    -       15.4892  179.0000  120.0000 32

#__ type_ start__ end____ width___ exp.time_
  2 omega  -26.00   70.00   1.0000   39.0000
omega____ theta____ kappa____ phi______ frames
    -       15.4892    0.0000 -150.0000 96

#__ type_ start__ end____ width___ exp.time_
  3 omega   -3.00   80.00   1.0000   39.0000
omega____ theta____ kappa____ phi______ frames
    -       15.4892   38.0000  -90.0000 83

#__ type_ start__ end____ width___ exp.time_
  4 omega  -52.00   32.00   1.0000   39.0000
omega____ theta____ kappa____ phi______ frames
    -       15.4892  -57.0000   90.0000 84

#__ type_ start__ end____ width___ exp.time_
  5 omega  -52.00   33.00   1.0000   39.0000
omega____ theta____ kappa____ phi______ frames
    -       15.4892  -50.0000  155.0000 85

#__ type_ start__ end____ width___ exp.time_
  6 omega  -25.00   23.00   1.0000   39.0000
omega____ theta____ kappa____ phi______ frames
    -      -16.2704  -99.0000  -90.0000 48

#__ type_ start__ end____ width___ exp.time_
  7 omega  -25.00   23.00   1.0000   39.0000
omega____ theta____ kappa____ phi______ frames
    -      -16.2704  -99.0000  120.0000 48

#__ type_ start__ end____ width___ exp.time_
  8 omega  -33.00   51.00   1.0000   39.0000
omega____ theta____ kappa____ phi______ frames
    -      -16.2704   57.0000  -90.0000 84

#__ type_ start__ end____ width___ exp.time_
  9 omega  -25.00   23.00   1.0000   39.0000
omega____ theta____ kappa____ phi______ frames
    -      -16.2704  -99.0000    0.0000 48

;
_diffrn_measurement_device Area
_diffrn_measurement_device_type 'Xcalibur, Sapphire3, Gemini'
_diffrn_measurement_method '\w scans'
_diffrn_orient_matrix_UB_11 -0.0291737000
_diffrn_orient_matrix_UB_12 -0.0193237000
_diffrn_orient_matrix_UB_13 0.0220383000
_diffrn_orient_matrix_UB_21 0.0427258000
_diffrn_orient_matrix_UB_22 -0.0222518000
_diffrn_orient_matrix_UB_23 0.0124918000
_diffrn_orient_matrix_UB_31 0.0101081000
_diffrn_orient_matrix_UB_32 0.0382006000
_diffrn_orient_matrix_UB_33 0.0184030000
_diffrn_radiation_monochromator graphite
_diffrn_radiation_source 'Enhance (Mo) X-ray Source'
_diffrn_radiation_type 'Mo K\a'
_diffrn_radiation_wavelength 0.71073
_diffrn_reflns_av_R_equivalents 0.033
_diffrn_reflns_av_unetI/netI 0.0393
_diffrn_reflns_limit_h_max 18
_diffrn_reflns_limit_h_min -17
_diffrn_reflns_limit_k_max 19
_diffrn_reflns_limit_k_min -19
_diffrn_reflns_limit_l_max 28
_diffrn_reflns_limit_l_min -31
_diffrn_reflns_number 30126
_diffrn_reflns_theta_full 25.282
_diffrn_reflns_theta_max 29.398
_diffrn_reflns_theta_min 1.798
_exptl_absorpt_coefficient_mu 0.291
_exptl_absorpt_correction_T_max 1.00000
_exptl_absorpt_correction_T_min 0.91234
_exptl_absorpt_correction_type multi-scan
_exptl_absorpt_process_details
;
CrysAlisPro, Agilent Technologies,
Version 1.171.36.24 (release 03-12-2012 CrysAlis171 .NET)
(compiled Dec  3 2012,18:21:49)
Empirical absorption correction using spherical harmonics,
 implemented in SCALE3 ABSPACK scaling algorithm.
;
_exptl_crystal_colour yellow
_exptl_crystal_density_diffrn 1.441
_exptl_crystal_density_method 'not measured'
_exptl_crystal_description prism
_exptl_crystal_F_000 2064
_exptl_crystal_size_max 0.320
_exptl_crystal_size_mid 0.250
_exptl_crystal_size_min 0.150
_refine_diff_density_max 2.74
_refine_diff_density_min -0.83
_refine_ls_extinction_method None
_refine_ls_goodness_of_fit_ref 1.1565
_refine_ls_hydrogen_treatment constr
_refine_ls_matrix_type full
_refine_ls_number_parameters 289
_refine_ls_number_reflns 4783
_refine_ls_number_restraints 2
_refine_ls_R_factor_all 0.0871
_refine_ls_R_factor_gt 0.0769
_refine_ls_shift/su_max 0.0030364
_refine_ls_shift/su_mean 0.0001225
_refine_ls_structure_factor_coef F
_refine_ls_weighting_details
;
 Method, part 1, Chebychev polynomial, (Watkin, 1994, Prince, 1982) 
 [weight] = 1.0/[A~0~*T~0~(x)+A~1~*T~1~(x) ... +A~n-1~]*T~n-1~(x)] 
 where A~i~ are the Chebychev coefficients listed below and x= Fcalc/Fmax 
 Method = Robust Weighting (Prince, 1982) 
 W = [weight] * [1-(deltaF/6*sigmaF)^2^]^2^ 
 A~i~ are: 
 7.46 -1.29 4.33 
;
_refine_ls_weighting_scheme calc
_refine_ls_wR_factor_all 0.0751
_refine_ls_wR_factor_gt 0.0684
_refine_ls_wR_factor_ref 0.0684
_reflns_limit_h_max 17
_reflns_limit_h_min -18
_reflns_limit_k_max 19
_reflns_limit_k_min 0
_reflns_limit_l_max 31
_reflns_limit_l_min 0
_reflns_number_gt 4783
_reflns_number_total 5597
_reflns_threshold_expression I>2.0\s(I)
_oxford_diffrn_Wilson_B_factor 2.28
_oxford_diffrn_Wilson_scale 0.86
_oxford_refine_ls_r_factor_ref 0.0769
_oxford_refine_ls_scale 1.590(3)
_oxford_reflns_number_all 5597
_oxford_reflns_threshold_expression_ref I>2.0\s(I)
_cod_data_source_file ol5b00779_si_006.cif
_cod_data_source_block 1
_cod_original_cell_volume 4485.97(8)
_cod_original_sg_symbol_H-M 'C 2/c '
_cod_database_code 1554982
_cell_oxdiff_length_a 13.4702(4)
_cell_oxdiff_length_b 14.7012(4)
_cell_oxdiff_length_c 22.6777(6)
_cell_oxdiff_angle_alpha 89.970(2)
_cell_oxdiff_angle_beta 92.667(2)
_cell_oxdiff_angle_gamma 89.982(2)
_cell_oxdiff_volume 4486.0(2)
_montpellier_reflns_maxres 0.72
_montpellier_reflns_completeness_maxres 90.34
_montpellier_reflns_redundancy_maxres 5.30

loop_
_symmetry_equiv_pos_as_xyz
x,y,z
-x,-y,-z
x+1/2,y+1/2,z
-x+1/2,-y+1/2,-z
x,-y,z+1/2
-x,y,-z+1/2
x+1/2,-y+1/2,z+1/2
-x+1/2,y+1/2,-z+1/2

loop_
_atom_site_label
_atom_site_type_symbol
_atom_site_fract_x
_atom_site_fract_y
_atom_site_fract_z
_atom_site_U_iso_or_equiv
_atom_site_occupancy
_atom_site_adp_type
_atom_site_refinement_flags_posn
S1 S 0.28795(5) 0.88455(4) 0.64256(3) 0.0244 1.0000 Uani .
O2 O 0.2612(2) 0.80042(16) 0.61184(10) 0.0446 1.0000 Uani .
O3 O 0.26417(15) 0.96457(15) 0.60687(9) 0.0318 1.0000 Uani .
O4 O 0.38986(15) 0.88465(16) 0.66605(9) 0.0355 1.0000 Uani .
C5 C 0.21273(18) 0.89132(16) 0.70525(10) 0.0212 1.0000 Uani .
C6 C 0.10788(17) 0.89341(16) 0.69945(10) 0.0188 1.0000 Uani .
C7 C 0.05309(17) 0.89688(15) 0.75211(10) 0.0182 1.0000 Uani .
C8 C 0.10427(18) 0.89818(16) 0.80853(10) 0.0193 1.0000 Uani .
C9 C 0.20898(19) 0.90004(17) 0.81092(10) 0.0217 1.0000 Uani .
C10 C 0.26211(18) 0.89628(17) 0.76001(10) 0.0223 1.0000 Uani .
H101 H 0.3305 0.8966 0.7631 0.0281 1.0000 Uiso R
S11 S 0.27852(5) 0.90915(5) 0.87947(3) 0.0263 1.0000 Uani .
O12 O 0.24898(15) 0.99512(15) 0.90524(8) 0.0338 1.0000 Uani .
O13 O 0.25049(19) 0.83188(18) 0.91537(11) 0.0494 1.0000 Uani .
O14 O 0.38271(15) 0.90820(16) 0.86578(9) 0.0369 1.0000 Uani .
C15 C 0.04658(19) 0.89570(18) 0.86033(10) 0.0234 1.0000 Uani .
C16 C -0.05376(19) 0.89176(18) 0.85643(10) 0.0234 1.0000 Uani .
H161 H -0.0891 0.8876 0.8913 0.0288 1.0000 Uiso R
H151 H 0.0801 0.8958 0.8971 0.0293 1.0000 Uiso R
O17 O 0.14359(16) 0.98444(16) 0.50722(9) 0.0374 1.0000 Uani .
H171 H 0.1859 0.9781 0.5332 0.0581 1.0000 Uiso R
H172 H 0.1740 0.9910 0.4767 0.0580 1.0000 Uiso R
O18 O 0.5203(2) 0.63601(16) 0.51237(11) 0.0472 1.0000 Uani .
N19 N 0.55724(16) 0.82578(15) 0.46739(10) 0.0260 1.0000 Uani .
N20 N 0.65957(17) 0.83661(18) 0.45907(11) 0.0315 1.0000 Uani .
H202 H 0.6874 0.7963 0.4378 0.0402 1.0000 Uiso R
H201 H 0.6963 0.8446 0.4903 0.0401 1.0000 Uiso R
C21 C 0.49632(18) 0.88936(17) 0.44454(11) 0.0223 1.0000 Uani .
N22 N 0.53211(17) 0.96212(16) 0.41894(11) 0.0297 1.0000 Uani .
H222 H 0.4902 1.0010 0.4023 0.0372 1.0000 Uiso R
H221 H 0.5954 0.9678 0.4159 0.0374 1.0000 Uiso R
N23 N 0.39887(17) 0.87981(17) 0.44896(12) 0.0322 1.0000 Uani .
N24 N 0.36288(19) 0.80374(18) 0.47930(12) 0.0362 1.0000 Uani .
H241 H 0.3403 0.8115 0.5137 0.0453 1.0000 Uiso R
H242 H 0.3442 0.7567 0.4607 0.0454 1.0000 Uiso R
H231 H 0.3612 0.9232 0.4369 0.0400 1.0000 Uiso R
H191 H 0.5348 0.7760 0.4816 0.0330 1.0000 Uiso R
N25 N 0.4918(3) 0.7411(2) 0.61026(14) 0.0573 1.0000 Uani .
C26 C 0.5411(7) 0.6975(5) 0.6648(3) 0.1257 1.0000 Uani .
C27 C 0.6376(4) 0.6600(4) 0.6671(2) 0.0792 1.0000 Uani .
C28 C 0.6913(3) 0.6436(3) 0.72639(19) 0.0550 1.0000 Uani .
C29 C 0.8014(3) 0.6383(3) 0.71942(16) 0.0496 1.0000 Uani .
C30 C 0.8649(3) 0.6283(3) 0.77582(18) 0.0617 1.0000 Uani D
C31 C 0.9695(4) 0.6598(5) 0.7735(4) 0.0509 0.5000 Uani D
C32 C 0.9678(5) 0.5931(5) 0.7622(4) 0.0698 0.5000 Uani D
H291 H 0.8140 0.5865 0.6944 0.0616 1.0000 Uiso R
H292 H 0.8216 0.6930 0.6997 0.0619 1.0000 Uiso R
H282 H 0.6691 0.5882 0.7441 0.0678 1.0000 Uiso R
H281 H 0.6787 0.6939 0.7519 0.0680 1.0000 Uiso R
H272 H 0.6344 0.6019 0.6472 0.1038 1.0000 Uiso R
H271 H 0.6753 0.7024 0.6445 0.1044 1.0000 Uiso R
H261 H 0.4999 0.6448 0.6701 0.1520 1.0000 Uiso R
H262 H 0.5367 0.7388 0.6983 0.1520 1.0000 Uiso R
H253 H 0.4246 0.7384 0.6117 0.0984 1.0000 Uiso R
H251 H 0.5120 0.7997 0.6099 0.0977 1.0000 Uiso R
H252 H 0.5138 0.7105 0.5784 0.0977 1.0000 Uiso R
H311 H 0.9979 0.6653 0.8125 0.0740 0.5000 Uiso R
H312 H 0.9696 0.7175 0.7546 0.0740 0.5000 Uiso R
H321 H 1.0028 0.5799 0.7985 0.0938 0.5000 Uiso R
H322 H 0.9595 0.5388 0.7397 0.0938 0.5000 Uiso R
H301 H 0.8342 0.6617 0.8058 0.0748 0.5000 Uiso R
H302 H 0.8668 0.5656 0.7860 0.0748 0.5000 Uiso R
H303 H 0.8718 0.6859 0.7945 0.0748 0.5000 Uiso R
H304 H 0.8339 0.5870 0.8014 0.0748 0.5000 Uiso R
H182 H 0.5651 0.5989 0.5162 0.0500 1.0000 Uiso R
H181 H 0.4663 0.6075 0.5102 0.0500 1.0000 Uiso R

loop_
_atom_site_aniso_label
_atom_site_aniso_U_11
_atom_site_aniso_U_22
_atom_site_aniso_U_33
_atom_site_aniso_U_23
_atom_site_aniso_U_13
_atom_site_aniso_U_12
S1 0.0246(3) 0.0278(3) 0.0219(3) -0.0023(2) 0.0115(2) -0.0018(2)
O2 0.0624(16) 0.0368(12) 0.0367(11) -0.0176(9) 0.0244(11) -0.0104(10)
O3 0.0264(10) 0.0411(11) 0.0285(9) 0.0072(8) 0.0072(7) -0.0030(8)
O4 0.0242(10) 0.0490(13) 0.0344(10) 0.0044(9) 0.0115(8) 0.0063(9)
C5 0.0224(11) 0.0214(11) 0.0204(11) -0.0032(9) 0.0086(9) -0.0044(9)
C6 0.0211(11) 0.0192(10) 0.0166(10) -0.0027(8) 0.0052(8) -0.0017(8)
C7 0.0227(12) 0.0159(10) 0.0164(10) -0.0008(8) 0.0049(8) -0.0026(8)
C8 0.0216(11) 0.0198(11) 0.0168(10) -0.0023(8) 0.0046(8) -0.0045(8)
C9 0.0241(12) 0.0231(11) 0.0180(10) -0.0042(9) 0.0014(8) -0.0079(9)
C10 0.0194(11) 0.0240(12) 0.0239(11) -0.0050(9) 0.0054(9) -0.0071(9)
S11 0.0256(3) 0.0319(3) 0.0213(3) -0.0025(2) -0.0019(2) -0.0127(2)
O12 0.0318(10) 0.0452(12) 0.0247(9) -0.0140(8) 0.0048(8) -0.0133(9)
O13 0.0509(14) 0.0510(14) 0.0443(13) 0.0180(11) -0.0213(11) -0.0268(11)
O14 0.0251(10) 0.0470(12) 0.0380(11) -0.0143(9) -0.0037(8) -0.0082(9)
C15 0.0277(12) 0.0290(12) 0.0138(10) -0.0015(9) 0.0034(8) -0.0020(10)
C16 0.0273(12) 0.0282(12) 0.0150(10) 0.0002(9) 0.0059(9) 0.0012(9)
O17 0.0359(11) 0.0507(13) 0.0260(10) 0.0084(9) 0.0057(8) 0.0034(9)
O18 0.0536(15) 0.0373(12) 0.0515(14) 0.0060(10) 0.0108(11) 0.0169(11)
N19 0.0234(11) 0.0252(11) 0.0294(11) 0.0078(9) 0.0016(8) 0.0057(8)
N20 0.0235(11) 0.0396(13) 0.0315(12) 0.0041(10) 0.0014(9) 0.0114(9)
C21 0.0227(11) 0.0224(11) 0.0217(11) 0.0024(9) -0.0006(8) 0.0016(9)
N22 0.0219(11) 0.0295(11) 0.0375(12) 0.0124(10) -0.0002(9) 0.0023(9)
N23 0.0205(11) 0.0301(12) 0.0459(14) 0.0108(10) 0.0010(9) 0.0013(9)
N24 0.0318(13) 0.0322(12) 0.0453(14) 0.0052(11) 0.0093(11) -0.0061(10)
N25 0.069(2) 0.0551(19) 0.0484(17) -0.0110(15) 0.0064(15) 0.0190(16)
C26 0.163(7) 0.095(5) 0.112(5) -0.049(4) -0.070(5) 0.068(5)
C27 0.071(3) 0.086(4) 0.081(3) -0.036(3) -0.001(3) 0.034(3)
C28 0.066(3) 0.0387(19) 0.060(2) -0.0138(17) 0.0063(19) 0.0112(17)
C29 0.070(2) 0.0357(17) 0.0437(18) 0.0045(14) 0.0104(17) -0.0097(16)
C30 0.077(3) 0.063(3) 0.046(2) 0.0127(18) 0.0048(19) -0.029(2)
C31 0.072(5) 0.026(3) 0.056(4) -0.012(3) 0.015(4) -0.006(3)
C32 0.116(11) 0.033(4) 0.057(6) 0.020(4) -0.028(5) -0.025(4)

loop_
_atom_type_symbol
_atom_type_scat_dispersion_real
_atom_type_scat_dispersion_imag
_atom_type_scat_Cromer_Mann_a1
_atom_type_scat_Cromer_Mann_b1
_atom_type_scat_Cromer_Mann_a2
_atom_type_scat_Cromer_Mann_b2
_atom_type_scat_Cromer_Mann_a3
_atom_type_scat_Cromer_Mann_b3
_atom_type_scat_Cromer_Mann_a4
_atom_type_scat_Cromer_Mann_b4
_atom_type_scat_Cromer_Mann_c
_atom_type_scat_source
C 0.0033 0.0016 2.3100 20.8439 1.0200 10.2075 1.5886 0.5687 0.8650 51.6512 0.2156 'International Tables Vol C 4.2.6.8 and 6.1.1.4'
H 0.0000 0.0000 0.4930 10.5109 0.3229 26.1257 0.1402 3.1424 0.0408 57.7998 0.0030 'International Tables Vol C 4.2.6.8 and 6.1.1.4'
N 0.0061 0.0033 12.2126 0.0057 3.1322 9.8933 2.0125 28.9975 1.1663 0.5826 -11.5290 'International Tables Vol C 4.2.6.8 and 6.1.1.4'
O 0.0106 0.0060 3.0485 13.2771 2.2868 5.7011 1.5463 0.3239 0.8670 32.9089 0.2508 'International Tables Vol C 4.2.6.8 and 6.1.1.4'
S 0.1246 0.1234 6.9053 1.4679 5.2034 22.2151 1.4379 0.2536 1.5863 56.1720 0.8669 'International Tables Vol C 4.2.6.8 and 6.1.1.4'

loop_
_montpellier_diffrn_reflns_class_number
_montpellier_diffrn_reflns_class_d_res_high
_montpellier_diffrn_reflns_class_d_res_low
_montpellier_diffrn_reflns_class_redundancy
_montpellier_diffrn_reflns_class_av_i/ui
_diffrn_reflns_class_av_R_eq
_montpellier_diffrn_reflns_class_completeness_shell
_montpellier_diffrn_reflns_class_cumul_completeness
0 100.0 1.63 9.5 105.05 0.022 99.8 99.83
1 1.63 1.29 7.7 43.06 0.032 100.0 99.91
2 1.29 1.12 6.9 34.39 0.037 100.0 99.94
3 1.12 1.02 5.6 20.63 0.047 100.0 99.96
4 1.02 0.95 5.3 15.44 0.063 100.0 99.97
5 0.95 0.89 4.9 12.21 0.075 100.0 99.97
6 0.89 0.85 4.5 9.58 0.090 100.0 99.98
7 0.84 0.81 4.2 8.05 0.101 100.0 99.98
8 0.81 0.77 2.9 6.28 0.123 94.5 99.33
9 0.77 0.72 1.5 4.15 0.112 50.0 90.34

loop_
_geom_angle_atom_site_label_1
_geom_angle_site_symmetry_1
_geom_angle_atom_site_label_2
_geom_angle_atom_site_label_3
_geom_angle_site_symmetry_3
_geom_angle
_geom_angle_publ_flag
O2 . S1 O3 . 112.16(14) yes
O2 . S1 O4 . 112.67(15) yes
O3 . S1 O4 . 112.57(12) yes
O2 . S1 C5 . 106.92(12) yes
O3 . S1 C5 . 106.22(12) yes
O4 . S1 C5 . 105.70(12) yes
S1 . C5 C6 . 121.95(18) yes
S1 . C5 C10 . 116.77(18) yes
C6 . C5 C10 . 121.3(2) yes
C16 6_556 C6 C5 . 123.2(2) yes
C16 6_556 C6 C7 . 118.5(2) yes
C5 . C6 C7 . 118.4(2) yes
C6 . C7 C7 6_556 119.8(3) yes
C6 . C7 C8 . 120.1(2) yes
C7 6_556 C7 C8 . 120.0(3) yes
C7 . C8 C9 . 118.4(2) yes
C7 . C8 C15 . 118.4(2) yes
C9 . C8 C15 . 123.2(2) yes
C8 . C9 C10 . 121.5(2) yes
C8 . C9 S11 . 121.27(18) yes
C10 . C9 S11 . 117.27(19) yes
C9 . C10 C5 . 120.3(2) yes
C9 . C10 H101 . 119.4 no
C5 . C10 H101 . 120.4 no
C9 . S11 O12 . 105.84(12) yes
C9 . S11 O13 . 106.82(12) yes
O12 . S11 O13 . 111.66(15) yes
C9 . S11 O14 . 106.65(12) yes
O12 . S11 O14 . 112.31(12) yes
O13 . S11 O14 . 112.99(16) yes
C8 . C15 C16 . 121.6(2) yes
C8 . C15 H151 . 118.3 no
C16 . C15 H151 . 120.1 no
C6 6_556 C16 C15 . 121.5(2) yes
C6 6_556 C16 H161 . 119.1 no
C15 . C16 H161 . 119.4 no
H171 . O17 H172 . 105.4 no
H182 . O18 H181 . 108.0 no
N20 . N19 C21 . 117.2(2) yes
N20 . N19 H191 . 120.6 no
C21 . N19 H191 . 121.5 no
N19 . N20 H202 . 116.9 no
N19 . N20 H201 . 116.0 no
H202 . N20 H201 . 107.9 no
N19 . C21 N22 . 120.6(2) yes
N19 . C21 N23 . 119.3(2) yes
N22 . C21 N23 . 120.1(2) yes
C21 . N22 H222 . 118.5 no
C21 . N22 H221 . 119.8 no
H222 . N22 H221 . 121.4 no
C21 . N23 N24 . 119.0(2) yes
C21 . N23 H231 . 118.2 no
N24 . N23 H231 . 122.5 no
N23 . N24 H241 . 118.9 no
N23 . N24 H242 . 120.5 no
H241 . N24 H242 . 117.0 no
C26 . N25 H253 . 110.5 no
C26 . N25 H251 . 106.9 no
H253 . N25 H251 . 110.0 no
C26 . N25 H252 . 107.0 no
H253 . N25 H252 . 111.6 no
H251 . N25 H252 . 110.7 no
N25 . C26 C27 . 124.2(7) yes
N25 . C26 H261 . 102.0 no
C27 . C26 H261 . 102.5 no
N25 . C26 H262 . 109.4 no
C27 . C26 H262 . 107.6 no
H261 . C26 H262 . 110.2 no
C26 . C27 C28 . 119.7(5) yes
C26 . C27 H272 . 107.8 no
C28 . C27 H272 . 106.4 no
C26 . C27 H271 . 103.5 no
C28 . C27 H271 . 109.4 no
H272 . C27 H271 . 109.8 no
C27 . C28 C29 . 110.3(4) yes
C27 . C28 H282 . 111.0 no
C29 . C28 H282 . 109.2 no
C27 . C28 H281 . 108.8 no
C29 . C28 H281 . 107.9 no
H282 . C28 H281 . 109.5 no
C28 . C29 C30 . 116.0(3) yes
C28 . C29 H291 . 107.7 no
C30 . C29 H291 . 108.1 no
C28 . C29 H292 . 107.9 no
C30 . C29 H292 . 108.1 no
H291 . C29 H292 . 108.9 no
C29 . C30 C31 . 116.1(4) yes
C29 . C30 C32 . 110.2(5) yes
C31 . C30 C32 . 39.3(4) yes
C29 . C30 H301 . 107.9 no
C31 . C30 H301 . 108.1 no
C32 . C30 H301 . 138.8 no
C29 . C30 H302 . 108.0 no
C31 . C30 H302 . 107.2 no
C32 . C30 H302 . 73.0 no
H301 . C30 H302 . 109.5 no
C29 . C30 H303 . 109.3 no
C31 . C30 H303 . 70.5 no
C32 . C30 H303 . 108.9 no
H301 . C30 H303 . 41.9 no
H302 . C30 H303 . 139.0 no
C29 . C30 H304 . 109.3 no
C31 . C30 H304 . 131.8 no
C32 . C30 H304 . 109.8 no
H301 . C30 H304 . 70.9 no
H302 . C30 H304 . 40.4 no
H303 . C30 H304 . 109.5 no
C32 6_756 C31 C30 . 111.3(6) yes
C32 6_756 C31 C31 6_756 40.0(4) yes
C30 . C31 C31 6_756 129.0(8) yes
C32 6_756 C31 C32 . 42.4(6) yes
C30 . C31 C32 . 72.4(4) yes
C31 6_756 C31 C32 . 79.1(6) yes
C32 6_756 C31 H311 . 109.6 no
C30 . C31 H311 . 109.5 no
C31 6_756 C31 H311 . 119.5 no
C32 . C31 H311 . 108.8 no
C32 6_756 C31 H312 . 108.5 no
C30 . C31 H312 . 108.4 no
C31 6_756 C31 H312 . 68.8 no
C32 . C31 H312 . 138.6 no
H311 . C31 H312 . 109.5 no
C31 6_756 C32 C30 . 114.6(5) yes
C31 6_756 C32 H322 6_756 86.5 no
C30 . C32 H322 6_756 158.9 no
C31 6_756 C32 C32 6_756 40.5(4) yes
C30 . C32 C32 6_756 152.7(9) yes
H322 6_756 C32 C32 6_756 47.3 no
C31 6_756 C32 C31 . 60.9(7) yes
C30 . C32 C31 . 68.3(4) yes
H322 6_756 C32 C31 . 127.5 no
C32 6_756 C32 C31 . 97.1(5) yes
C31 6_756 C32 H321 . 108.7 no
C30 . C32 H321 . 108.2 no
H322 6_756 C32 H321 . 63.0 no
C32 6_756 C32 H321 . 93.7 no
C31 . C32 H321 . 88.5 no
C31 6_756 C32 H322 . 107.8 no
C30 . C32 H322 . 108.0 no
H322 6_756 C32 H322 . 61.6 no
C32 6_756 C32 H322 . 78.3 no
C31 . C32 H322 . 161.6 no
H321 . C32 H322 . 109.5 no
C32 . H322 C32 6_756 54.4 no
C30 . H301 H303 . 69.1 no
C30 . H302 H304 . 69.8 no
H301 . H303 C30 . 69.1 no
H302 . H304 C30 . 69.8 no

loop_
_geom_bond_atom_site_label_1
_geom_bond_atom_site_label_2
_geom_bond_site_symmetry_2
_geom_bond_distance
_geom_bond_publ_flag
S1 O2 . 1.456(2) yes
S1 O3 . 1.455(2) yes
S1 O4 . 1.449(2) yes
S1 C5 . 1.787(2) yes
C5 C6 . 1.413(3) yes
C5 C10 . 1.383(3) yes
C6 C16 6_556 1.432(3) yes
C6 C7 . 1.434(3) yes
C7 C7 6_556 1.429(5) yes
C7 C8 . 1.425(3) yes
C8 C9 . 1.410(3) yes
C8 C15 . 1.439(3) yes
C9 C10 . 1.388(3) yes
C9 S11 . 1.782(2) yes
C10 H101 . 0.921 no
S11 O12 . 1.455(2) yes
S11 O13 . 1.457(2) yes
S11 O14 . 1.452(2) yes
C15 C16 . 1.352(4) yes
C15 H151 . 0.929 no
C16 H161 . 0.943 no
O17 H171 . 0.807 no
O17 H172 . 0.828 no
O18 H182 . 0.815 no
O18 H181 . 0.838 no
N19 N20 . 1.409(3) yes
N19 C21 . 1.332(3) yes
N19 H191 . 0.860 no
N20 H202 . 0.861 no
N20 H201 . 0.852 no
C21 N22 . 1.319(3) yes
C21 N23 . 1.329(3) yes
N22 H222 . 0.875 no
N22 H221 . 0.862 no
N23 N24 . 1.411(3) yes
N23 H231 . 0.852 no
N24 H241 . 0.859 no
N24 H242 . 0.842 no
N25 C26 . 1.516(7) yes
N25 H253 . 0.909 no
N25 H251 . 0.904 no
N25 H252 . 0.913 no
C26 C27 . 1.412(9) yes
C26 H261 . 0.964 no
C26 H262 . 0.976 no
C27 C28 . 1.517(7) yes
C27 H272 . 0.965 no
C27 H271 . 0.965 no
C28 C29 . 1.501(6) yes
C28 H282 . 0.962 no
C28 H281 . 0.959 no
C29 C30 . 1.512(6) yes
C29 H291 . 0.969 no
C29 H292 . 0.965 no
C30 C31 . 1.486(4) yes
C30 C32 . 1.524(5) yes
C30 H301 . 0.950 no
C30 H302 . 0.950 no
C30 H303 . 0.950 no
C30 H304 . 0.950 no
C31 C32 6_756 1.546(10) yes
C31 C31 6_756 1.375(13) yes
C31 C32 . 1.012(10) yes
C31 H311 . 0.950 no
C31 H312 . 0.950 no
C32 H322 6_756 1.266 no
C32 C32 6_756 1.051(13) yes
C32 H321 . 0.950 no
C32 H322 . 0.950 no
H301 H303 . 0.679 no
H302 H304 . 0.657 no

loop_
_geom_hbond_atom_site_label_D
_geom_hbond_atom_site_label_H
_geom_hbond_atom_site_label_A
_geom_hbond_site_symmetry_A
_geom_hbond_angle_DHA
_geom_hbond_distance_DH
_geom_hbond_distance_HA
_geom_hbond_distance_DA
_geom_hbond_publ_flag
C15 H151 O13 . 123.56(8) 0.929 2.497 3.109(6) yes
O17 H171 O3 . 167.76(8) 0.807 1.942 2.736(6) yes
O17 H172 O12 5_574 178.53(8) 0.828 1.959 2.787(6) yes
N20 H202 O13 7_564 158.20(10) 0.861 2.138 2.954(6) yes
N20 H201 O13 6_656 158.79(10) 0.852 2.232 3.042(6) yes
N22 H222 O14 5_574 176.50(9) 0.875 2.111 2.985(6) yes
N22 H221 O3 2_676 156.74(8) 0.862 2.220 3.031(6) yes
N24 H241 O2 . 167.99(8) 0.859 2.517 3.362(6) yes
N24 H242 O2 4_566 145.53(9) 0.842 2.282 3.014(6) yes
N23 H231 O12 5_574 167.47(10) 0.852 2.035 2.873(6) yes
N19 H191 O18 . 163.65(9) 0.860 2.184 3.019(6) yes
C27 H271 O13 6_656 170.51(11) 0.965 2.568 3.523(6) yes
N25 H253 O2 . 154.97(11) 0.909 2.383 3.229(6) yes
N25 H251 O14 6_656 152.13(10) 0.904 2.188 3.017(6) yes
N25 H252 O18 . 163.18(15) 0.913 1.859 2.746(6) yes
O18 H182 O17 3_545 160.55(10) 0.815 2.003 2.785(6) yes
O18 H181 O17 4_566 165.09(9) 0.838 2.030 2.848(6) yes
